data_2105501
loop_
_publ_author_name
'Ebihara, Masahiro'
'Fuma, Yasuhiro'

_publ_section_title
;
 Two- and three-dimensional assembled structures constructed from
 amidate-bridged paddlewheel complexes with group 6 oxometallate ions
;
_journal_issue 5
_journal_name_full 'Acta Crystallographica Section B'
_journal_page_first 480
_journal_page_last 489
_journal_paper_doi 10.1107/S2052519213024068
_journal_volume 69
_journal_year 2013
_chemical_formula_moiety 'C16 H32 Mo N8 O12 Ru4'
_chemical_formula_sum 'C16 H32 Mo N8 O12 Ru4'
_chemical_formula_weight 1028.72
_space_group_IT_number 88
_symmetry_cell_setting tetragonal
_symmetry_space_group_name_Hall '-I 4ad'
_symmetry_space_group_name_H-M 'I 41/a :2'
_atom_sites_solution_hydrogens geom
_atom_sites_solution_primary direct
_atom_sites_solution_secondary difmap
_audit_creation_method SHELXL-97
_cell_angle_alpha 90.00
_cell_angle_beta 90.00
_cell_angle_gamma 90.00
_cell_formula_units_Z 4
_cell_length_a 9.5504(5)
_cell_length_b 9.5504(5)
_cell_length_c 29.933(3)
_cell_measurement_reflns_used 2775
_cell_measurement_temperature 296(2)
_cell_measurement_theta_max 27.4807
_cell_measurement_theta_min 3.3094
_cell_volume 2730.2(3)
_computing_cell_refinement CrystalClear
_computing_data_collection 'CrystalClear (Molecular Structure Corporation & Rigaku Corporation, 2001)'
_computing_data_reduction CrystalClear
_computing_molecular_graphics 'ORTEPII (Johnson, 1976)'
_computing_publication_material 'Yadokari-XG 2009 (Wakita, Nemoto et al., 2009)'
_computing_structure_refinement 'SHELXL-97 (Sheldrick, 2008)'
_computing_structure_solution 'SIR97 (Altomare et al., 1999)'
_diffrn_ambient_temperature 296(2)
_diffrn_detector_area_resol_mean 14.62
_diffrn_measured_fraction_theta_full 0.998
_diffrn_measured_fraction_theta_max 0.998
_diffrn_measurement_device_type 'Rigaku/MSC Mercury CCD'
_diffrn_measurement_method \w
_diffrn_radiation_monochromator graphite
_diffrn_radiation_type MoK\a
_diffrn_radiation_wavelength 0.71069
_diffrn_reflns_av_R_equivalents 0.1115
_diffrn_reflns_av_sigmaI/netI 0.0880
_diffrn_reflns_limit_h_max 7
_diffrn_reflns_limit_h_min -12
_diffrn_reflns_limit_k_max 12
_diffrn_reflns_limit_k_min -12
_diffrn_reflns_limit_l_max 38
_diffrn_reflns_limit_l_min -37
_diffrn_reflns_number 10984
_diffrn_reflns_theta_full 27.48
_diffrn_reflns_theta_max 27.48
_diffrn_reflns_theta_min 3.02
_exptl_absorpt_coefficient_mu 2.683
_exptl_absorpt_correction_T_max 0.9313
_exptl_absorpt_correction_T_min 0.8440
_exptl_absorpt_correction_type integration
_exptl_absorpt_process_details '(Higashi, 1999)'
_exptl_crystal_colour 'dark brown'
_exptl_crystal_density_diffrn 2.503
_exptl_crystal_density_method 'not measured'
_exptl_crystal_description prism
_exptl_crystal_F_000 1992
_exptl_crystal_size_max 0.30
_exptl_crystal_size_mid 0.10
_exptl_crystal_size_min 0.10
_refine_diff_density_max 0.993
_refine_diff_density_min -0.838
_refine_ls_extinction_method none
_refine_ls_goodness_of_fit_ref 1.023
_refine_ls_hydrogen_treatment constr
_refine_ls_matrix_type full
_refine_ls_number_parameters 96
_refine_ls_number_reflns 1568
_refine_ls_number_restraints 0
_refine_ls_restrained_S_all 1.023
_refine_ls_R_factor_all 0.0825
_refine_ls_R_factor_gt 0.0559
_refine_ls_shift/su_max 0.000
_refine_ls_shift/su_mean 0.000
_refine_ls_structure_factor_coef Fsqd
_refine_ls_weighting_details 'calc w=1/[\s^2^(Fo^2^)+(0.0349P)^2^+0.0000P] where P=(Fo^2^+2Fc^2^)/3'
_refine_ls_weighting_scheme calc
_refine_ls_wR_factor_gt 0.0968
_refine_ls_wR_factor_ref 0.1047
_reflns_number_gt 1156
_reflns_number_total 1568
_reflns_threshold_expression >2sigma(I)
_cod_data_source_file ry5054.cif
_cod_data_source_block V
_cod_original_sg_symbol_H-M 'I 41/a'
_cod_database_code 2105501

loop_
_symmetry_equiv_pos_as_xyz
'x, y, z'
'-x, -y+1/2, z'
'-y+3/4, x+1/4, z+1/4'
'y+1/4, -x+1/4, z+1/4'
'x+1/2, y+1/2, z+1/2'
'-x+1/2, -y+1, z+1/2'
'-y+5/4, x+3/4, z+3/4'
'y+3/4, -x+3/4, z+3/4'
'-x, -y, -z'
'x, y-1/2, -z'
'y-3/4, -x-1/4, -z-1/4'
'-y-1/4, x-1/4, -z-1/4'
'-x+1/2, -y+1/2, -z+1/2'
'x+1/2, y, -z+1/2'
'y-1/4, -x+1/4, -z+1/4'
'-y+1/4, x+1/4, -z+1/4'

loop_
_atom_site_type_symbol
_atom_site_label
_atom_site_fract_x
_atom_site_fract_y
_atom_site_fract_z
_atom_site_U_iso_or_equiv
_atom_site_adp_type
_atom_site_calc_flag
_atom_site_refinement_flags
_atom_site_occupancy
_atom_site_symmetry_multiplicity
Ru Ru1 0.37996(6) 0.25615(12) 0.16978(2) 0.0232(2) Uani d . 1 1
Mo Mo1 0.0000 0.2500 0.1250 0.0256(4) Uani d S 1 4
N N1 0.6181(9) 0.3999(9) 0.1245(3) 0.025(2) Uani d . 1 1
H H1 0.6968 0.4344 0.1158 0.030 Uiso calc R 1 1
O O1 0.3847(8) 0.4052(7) 0.1199(3) 0.029(2) Uani d . 1 1
N N2 0.6181(9) 0.3819(9) 0.2209(3) 0.026(2) Uani d . 1 1
H H2 0.6960 0.4037 0.2335 0.031 Uiso calc R 1 1
O O2 0.3830(7) 0.4111(7) 0.2169(3) 0.030(2) Uani d . 1 1
O O3 0.1471(5) 0.2672(9) 0.1605(2) 0.0404(19) Uani d . 1 1
C C1 0.5042(15) 0.4504(7) 0.1078(3) 0.0249(18) Uani d . 1 1
C C2 0.5035(16) 0.5587(9) 0.0716(3) 0.045(3) Uani d . 1 1
H H3 0.4754 0.5162 0.0439 0.068 Uiso calc R 1 1
H H4 0.5957 0.5974 0.0684 0.068 Uiso calc R 1 1
H H5 0.4389 0.6319 0.0792 0.068 Uiso calc R 1 1
C C3 0.5029(15) 0.4391(7) 0.2353(3) 0.0258(19) Uani d . 1 1
C C4 0.5023(17) 0.5361(9) 0.2753(3) 0.046(3) Uani d . 1 1
H H6 0.5966 0.5505 0.2854 0.070 Uiso calc R 1 1
H H7 0.4480 0.4950 0.2989 0.070 Uiso calc R 1 1
H H8 0.4619 0.6243 0.2669 0.070 Uiso calc R 1 1

loop_
_atom_site_aniso_label
_atom_site_aniso_U_11
_atom_site_aniso_U_22
_atom_site_aniso_U_33
_atom_site_aniso_U_12
_atom_site_aniso_U_13
_atom_site_aniso_U_23
Ru1 0.0153(3) 0.0226(4) 0.0317(4) 0.0006(4) 0.0002(3) -0.0008(5)
Mo1 0.0174(4) 0.0174(4) 0.0420(10) 0.000 0.000 0.000
N1 0.012(4) 0.030(5) 0.033(7) 0.003(4) 0.008(4) -0.003(4)
O1 0.022(4) 0.024(4) 0.039(6) 0.003(3) 0.000(4) 0.013(4)
N2 0.022(5) 0.033(5) 0.023(6) -0.002(4) -0.007(4) -0.009(4)
O2 0.019(4) 0.026(4) 0.043(6) 0.001(3) 0.005(4) -0.008(4)
O3 0.006(3) 0.053(5) 0.063(5) -0.003(3) 0.000(3) 0.002(5)
C1 0.030(4) 0.015(4) 0.029(5) -0.010(6) 0.004(7) -0.002(3)
C2 0.047(6) 0.036(5) 0.053(7) -0.012(7) -0.004(9) 0.023(5)
C3 0.033(4) 0.014(4) 0.030(5) -0.007(6) -0.006(7) 0.008(3)
C4 0.060(6) 0.041(5) 0.038(6) 0.005(8) -0.015(10) -0.013(5)

loop_
_atom_type_symbol
_atom_type_description
_atom_type_scat_dispersion_real
_atom_type_scat_dispersion_imag
_atom_type_scat_source
C C 0.0033 0.0016 'International Tables Vol C Tables 4.2.6.8 and 6.1.1.4'
H H 0.0000 0.0000 'International Tables Vol C Tables 4.2.6.8 and 6.1.1.4'
Mo Mo -1.6832 0.6857 'International Tables Vol C Tables 4.2.6.8 and 6.1.1.4'
N N 0.0061 0.0033 'International Tables Vol C Tables 4.2.6.8 and 6.1.1.4'
O O 0.0106 0.0060 'International Tables Vol C Tables 4.2.6.8 and 6.1.1.4'
Ru Ru -1.2594 0.8363 'International Tables Vol C Tables 4.2.6.8 and 6.1.1.4'

loop_
_geom_angle_atom_site_label_1
_geom_angle_atom_site_label_2
_geom_angle_atom_site_label_3
_geom_angle_site_symmetry_1
_geom_angle_site_symmetry_3
_geom_angle
_geom_angle_publ_flag
N1 Ru1 N2 2_655 2_655 91.5(4) ?
N1 Ru1 O2 2_655 . 178.1(3) ?
N2 Ru1 O2 2_655 . 87.1(3) ?
N1 Ru1 O1 2_655 . 91.3(2) ?
N2 Ru1 O1 2_655 . 176.6(3) ?
O2 Ru1 O1 . . 90.0(3) ?
N1 Ru1 O3 2_655 . 87.7(3) ?
N2 Ru1 O3 2_655 . 97.7(3) ?
O2 Ru1 O3 . . 93.8(3) ?
O1 Ru1 O3 . . 84.2(3) ?
N1 Ru1 Ru1 2_655 2_655 87.3(2) ?
N2 Ru1 Ru1 2_655 2_655 87.6(2) ?
O2 Ru1 Ru1 . 2_655 91.3(2) ?
O1 Ru1 Ru1 . 2_655 90.8(2) ?
O3 Ru1 Ru1 . 2_655 172.86(18) y
O3 Mo1 O3 2 . 106.2(4) y
O3 Mo1 O3 2 15 111.1(2) ?
O3 Mo1 O3 . 15 111.1(2) y
O3 Mo1 O3 2 16 111.1(2) ?
O3 Mo1 O3 . 16 111.1(2) ?
O3 Mo1 O3 15 16 106.2(4) ?
C1 N1 Ru1 . 2_655 123.0(7) ?
C1 N1 H1 . . 118.5 ?
Ru1 N1 H1 2_655 . 118.5 ?
C1 O1 Ru1 . . 117.4(6) ?
C3 N2 Ru1 . 2_655 122.2(7) ?
C3 N2 H2 . . 118.9 ?
Ru1 N2 H2 2_655 . 118.9 ?
C3 O2 Ru1 . . 117.0(6) ?
Mo1 O3 Ru1 . . 149.0(4) y
O1 C1 N1 . . 121.3(7) ?
O1 C1 C2 . . 115.8(12) ?
N1 C1 C2 . . 122.8(12) ?
C1 C2 H3 . . 109.5 ?
C1 C2 H4 . . 109.5 ?
H3 C2 H4 . . 109.5 ?
C1 C2 H5 . . 109.5 ?
H3 C2 H5 . . 109.5 ?
H4 C2 H5 . . 109.5 ?
O2 C3 N2 . . 121.2(7) ?
O2 C3 C4 . . 117.3(12) ?
N2 C3 C4 . . 121.5(12) ?
C3 C4 H6 . . 109.5 ?
C3 C4 H7 . . 109.5 ?
H6 C4 H7 . . 109.5 ?
C3 C4 H8 . . 109.5 ?
H6 C4 H8 . . 109.5 ?
H7 C4 H8 . . 109.5 ?

loop_
_geom_bond_atom_site_label_1
_geom_bond_atom_site_label_2
_geom_bond_site_symmetry_2
_geom_bond_distance
_geom_bond_publ_flag
Ru1 N1 2_655 2.015(9) y
Ru1 N2 2_655 2.020(9) y
Ru1 O2 . 2.045(7) y
Ru1 O1 . 2.063(7) y
Ru1 O3 . 2.244(5) y
Ru1 Ru1 2_655 2.2958(12) y
Mo1 O3 . 1.769(6) y
N1 C1 . 1.290(14) ?
N1 Ru1 2_655 2.015(9) ?
N1 H1 . 0.8600 ?
O1 C1 . 1.272(13) ?
N2 C3 . 1.302(14) ?
N2 Ru1 2_655 2.019(9) ?
N2 H2 . 0.8600 ?
O2 C3 . 1.299(13) ?
C1 C2 . 1.499(10) ?
C2 H3 . 0.9600 ?
C2 H4 . 0.9600 ?
C2 H5 . 0.9600 ?
C3 C4 . 1.512(11) ?
C4 H6 . 0.9600 ?
C4 H7 . 0.9600 ?
C4 H8 . 0.9600 ?

loop_
_geom_hbond_atom_site_label_D
_geom_hbond_atom_site_label_H
_geom_hbond_atom_site_label_A
_geom_hbond_site_symmetry_A
_geom_hbond_distance_DH
_geom_hbond_distance_HA
_geom_hbond_distance_DA
_geom_hbond_angle_DHA
N1 H1 O1 16_655 0.86 2.42 3.122(8) 139.6
N2 H2 O2 14 0.86 2.32 3.154(8) 162.4

loop_
_geom_torsion_atom_site_label_1
_geom_torsion_atom_site_label_2
_geom_torsion_atom_site_label_3
_geom_torsion_atom_site_label_4
_geom_torsion_site_symmetry_1
_geom_torsion
N1 Ru1 O1 C1 2_655 -92.6(7)
O2 Ru1 O1 C1 . 86.0(7)
O3 Ru1 O1 C1 . 179.8(7)
Ru1 Ru1 O1 C1 2_655 -5.3(6)
N2 Ru1 O2 C3 2_655 78.8(7)
O1 Ru1 O2 C3 . -99.4(6)
O3 Ru1 O2 C3 . 176.4(6)
Ru1 Ru1 O2 C3 2_655 -8.7(6)
O3 Mo1 O3 Ru1 2 161.6(11)
O3 Mo1 O3 Ru1 15 40.6(11)
O3 Mo1 O3 Ru1 16 -77.4(11)
N1 Ru1 O3 Mo1 2_655 -32.9(9)
N2 Ru1 O3 Mo1 2_655 -124.2(9)
O2 Ru1 O3 Mo1 . 148.3(9)
O1 Ru1 O3 Mo1 . 58.7(9)
Ru1 O1 C1 N1 . 3.4(10)
Ru1 O1 C1 C2 . -179.9(6)
Ru1 N1 C1 O1 2_655 1.3(11)
Ru1 N1 C1 C2 2_655 -175.2(7)
Ru1 O2 C3 N2 . 7.4(10)
Ru1 O2 C3 C4 . -170.3(6)
Ru1 N2 C3 O2 2_655 -1.0(11)
Ru1 N2 C3 C4 2_655 176.6(6)
